data_1564246
loop_
_publ_author_name
'Xiao, Fuming'
'Liu, Xiaoqing'
'Lin, Kangkang'
'Zhou, Yunbing'
'Gao, Wenxia'
'Lei, Yunxiang'
'Liu, Miaochang'
'Huang, Xiaobo'
'Wu, Huayue'

_publ_section_title
;
 Pyranone--Arylbenzene Molecules Controlled by the Competition of Local
 Excited State and Twisted Intramolecular Charge-Transfer State:
 Dual-State Emission, Polymorphism, and Mechanofluorochromism
;
_journal_name_full 'The Journal of Physical Chemistry C'
_journal_paper_doi 10.1021/acs.jpcc.1c04340
_journal_year 2021
_chemical_formula_sum 'C31 H24 O2'
_chemical_formula_weight 428.50
_space_group_crystal_system monoclinic
_space_group_IT_number 15
_space_group_name_Hall '-C 2yc'
_space_group_name_H-M_alt 'C 1 2/c 1'
_atom_sites_solution_hydrogens geom
_audit_creation_method SHELXL-2013
_cell_angle_alpha 90
_cell_angle_beta 125.856(2)
_cell_angle_gamma 90
_cell_formula_units_Z 4
_cell_length_a 14.8917(11)
_cell_length_b 16.2765(14)
_cell_length_c 11.8457(16)
_cell_measurement_reflns_used 2840
_cell_measurement_temperature 293(2)
_cell_measurement_theta_max 54.672
_cell_measurement_theta_min 7.106
_cell_volume 2327.1(4)
_computing_cell_refinement 'Bruker SAINT'
_computing_data_collection 'Bruker APEX2'
_computing_data_reduction 'Bruker SAINT'
_computing_molecular_graphics 'Bruker SHELXTL'
_computing_publication_material 'Bruker SHELXTL'
_computing_structure_refinement 'SHELXL-2013 (Sheldrick, 2013)'
_computing_structure_solution 'SHELXS-97 (Sheldrick 2008)'
_diffrn_ambient_temperature 293(2)
_diffrn_measured_fraction_theta_full 0.987
_diffrn_measured_fraction_theta_max 0.988
_diffrn_measurement_device_type 'Bruker APEX-II CCD'
_diffrn_measurement_method '\f and \w scans'
_diffrn_radiation_type MoK\a
_diffrn_radiation_wavelength 0.71073
_diffrn_reflns_av_R_equivalents 0.0202
_diffrn_reflns_av_unetI/netI 0.0270
_diffrn_reflns_Laue_measured_fraction_full 0.987
_diffrn_reflns_Laue_measured_fraction_max 0.988
_diffrn_reflns_limit_h_max 18
_diffrn_reflns_limit_h_min -17
_diffrn_reflns_limit_k_max 17
_diffrn_reflns_limit_k_min -20
_diffrn_reflns_limit_l_max 14
_diffrn_reflns_limit_l_min -14
_diffrn_reflns_number 5679
_diffrn_reflns_point_group_measured_fraction_full 0.987
_diffrn_reflns_point_group_measured_fraction_max 0.988
_diffrn_reflns_theta_full 25.242
_diffrn_reflns_theta_max 25.991
_diffrn_reflns_theta_min 3.553
_exptl_absorpt_coefficient_mu 0.075
_exptl_absorpt_correction_T_max 0.7456
_exptl_absorpt_correction_T_min 0.6563
_exptl_absorpt_correction_type multi-scan
_exptl_absorpt_process_details sadabs
_exptl_crystal_colour colorless
_exptl_crystal_density_diffrn 1.223
_exptl_crystal_description prismatic
_exptl_crystal_F_000 904
_exptl_crystal_size_max 0.200
_exptl_crystal_size_mid 0.160
_exptl_crystal_size_min 0.130
_refine_diff_density_max 0.252
_refine_diff_density_min -0.139
_refine_diff_density_rms 0.028
_refine_ls_extinction_method none
_refine_ls_goodness_of_fit_ref 1.041
_refine_ls_hydrogen_treatment constr
_refine_ls_matrix_type full
_refine_ls_number_parameters 152
_refine_ls_number_reflns 2275
_refine_ls_number_restraints 0
_refine_ls_restrained_S_all 1.041
_refine_ls_R_factor_all 0.0572
_refine_ls_R_factor_gt 0.0459
_refine_ls_shift/su_max 0.002
_refine_ls_shift/su_mean 0.000
_refine_ls_structure_factor_coef Fsqd
_refine_ls_weighting_details 'w=1/[\s^2^(Fo^2^)+(0.0559P)^2^+0.9793P] where P=(Fo^2^+2Fc^2^)/3'
_refine_ls_weighting_scheme calc
_refine_ls_wR_factor_gt 0.1160
_refine_ls_wR_factor_ref 0.1264
_reflns_Friedel_coverage 0.000
_reflns_number_gt 1837
_reflns_number_total 2275
_reflns_threshold_expression 'I > 2\s(I)'
_cod_data_source_file jp1c04340_si_002.cif
_cod_data_source_block dd19211
_cod_original_sg_symbol_H-M 'C 2/c'
_cod_database_code 1564246
_shelx_space_group_comment
; 
The symmetry employed for this shelxl refinement is uniquely defined 
by the following loop, which should always be used as a source of 
symmetry information in preference to the above space-group names. 
They are only intended as comments. 
;
_shelx_estimated_absorpt_t_min 0.985
_shelx_estimated_absorpt_t_max 0.990
_shelxl_version_number 2013-4

loop_
_space_group_symop_operation_xyz
'x, y, z'
'-x, y, -z+1/2'
'x+1/2, y+1/2, z'
'-x+1/2, y+1/2, -z+1/2'
'-x, -y, -z'
'x, -y, z-1/2'
'-x+1/2, -y+1/2, -z'
'x+1/2, -y+1/2, z-1/2'

loop_
_atom_site_label
_atom_site_type_symbol
_atom_site_fract_x
_atom_site_fract_y
_atom_site_fract_z
_atom_site_U_iso_or_equiv
_atom_site_adp_type
_atom_site_occupancy
_atom_site_site_symmetry_order
_atom_site_calc_flag
_atom_site_refinement_flags_posn
_atom_site_refinement_flags_adp
_atom_site_refinement_flags_occupancy
_atom_site_disorder_assembly
_atom_site_disorder_group
O1 O 0.0000 0.60614(10) 0.2500 0.0744(6) Uani 1 2 d S T P . .
O2 O 0.0000 0.35911(9) 0.2500 0.0552(4) Uani 1 2 d S T P . .
C1 C 0.0000 0.53073(13) 0.2500 0.0471(5) Uani 1 2 d S T P . .
C2 C 0.08246(11) 0.48291(9) 0.37261(14) 0.0437(3) Uani 1 1 d . . . . .
C3 C 0.08095(12) 0.40045(9) 0.36580(15) 0.0484(4) Uani 1 1 d . . . . .
C4 C 0.16394(14) 0.34197(11) 0.47326(18) 0.0673(5) Uani 1 1 d . . . . .
H4A H 0.1290 0.3069 0.5021 0.101 Uiso 1 1 calc R U . . .
H4B H 0.2228 0.3721 0.5521 0.101 Uiso 1 1 calc R U . . .
H4C H 0.1936 0.3091 0.4349 0.101 Uiso 1 1 calc R U . . .
C5 C 0.16819(12) 0.52676(9) 0.50302(14) 0.0445(4) Uani 1 1 d . . . . .
C6 C 0.17562(13) 0.51590(10) 0.62434(15) 0.0515(4) Uani 1 1 d . . . . .
H6 H 0.1258 0.4811 0.6237 0.062 Uiso 1 1 calc R U . . .
C7 C 0.25565(13) 0.55582(10) 0.74614(16) 0.0519(4) Uani 1 1 d . . . . .
H7 H 0.2587 0.5473 0.8260 0.062 Uiso 1 1 calc R U . . .
C8 C 0.33156(12) 0.60836(9) 0.75151(15) 0.0468(4) Uani 1 1 d . . . . .
C9 C 0.32216(13) 0.62022(10) 0.62862(16) 0.0555(4) Uani 1 1 d . . . . .
H9 H 0.3713 0.6556 0.6287 0.067 Uiso 1 1 calc R U . . .
C10 C 0.24186(13) 0.58088(10) 0.50687(16) 0.0534(4) Uani 1 1 d . . . . .
H10 H 0.2370 0.5908 0.4261 0.064 Uiso 1 1 calc R U . . .
C11 C 0.42129(12) 0.64868(10) 0.88363(15) 0.0506(4) Uani 1 1 d . . . . .
C12 C 0.46911(15) 0.60951(12) 1.01089(17) 0.0667(5) Uani 1 1 d . . . . .
H12 H 0.4415 0.5590 1.0143 0.080 Uiso 1 1 calc R U . . .
C13 C 0.55737(18) 0.64469(14) 1.1328(2) 0.0824(6) Uani 1 1 d . . . . .
H13 H 0.5883 0.6178 1.2173 0.099 Uiso 1 1 calc R U . . .
C14 C 0.59937(17) 0.71893(14) 1.1296(2) 0.0819(6) Uani 1 1 d . . . . .
H14 H 0.6598 0.7418 1.2113 0.098 Uiso 1 1 calc R U . . .
C15 C 0.55169(16) 0.75924(12) 1.0050(2) 0.0719(5) Uani 1 1 d . . . . .
H15 H 0.5792 0.8100 1.0027 0.086 Uiso 1 1 calc R U . . .
C16 C 0.46326(14) 0.72484(10) 0.88323(17) 0.0579(4) Uani 1 1 d . . . . .
H16 H 0.4313 0.7530 0.7997 0.069 Uiso 1 1 calc R U . . .

loop_
_atom_site_aniso_label
_atom_site_aniso_U_11
_atom_site_aniso_U_22
_atom_site_aniso_U_33
_atom_site_aniso_U_23
_atom_site_aniso_U_13
_atom_site_aniso_U_12
O1 0.0853(13) 0.0410(9) 0.0547(10) 0.000 0.0173(9) 0.000
O2 0.0505(9) 0.0416(8) 0.0525(9) 0.000 0.0184(7) 0.000
C1 0.0489(11) 0.0444(11) 0.0442(11) 0.000 0.0251(10) 0.000
C2 0.0405(7) 0.0459(8) 0.0425(8) 0.0008(6) 0.0231(7) 0.0001(6)
C3 0.0411(8) 0.0479(8) 0.0463(8) 0.0012(6) 0.0200(7) -0.0005(6)
C4 0.0574(10) 0.0533(10) 0.0647(11) 0.0087(8) 0.0209(9) 0.0094(8)
C5 0.0414(7) 0.0456(8) 0.0425(8) 0.0000(6) 0.0224(7) 0.0011(6)
C6 0.0487(8) 0.0572(9) 0.0494(9) -0.0007(7) 0.0292(7) -0.0086(7)
C7 0.0533(9) 0.0607(9) 0.0442(8) -0.0006(7) 0.0299(7) -0.0050(7)
C8 0.0442(8) 0.0487(8) 0.0446(8) -0.0020(6) 0.0244(7) 0.0000(6)
C9 0.0544(9) 0.0613(10) 0.0539(9) -0.0072(7) 0.0334(8) -0.0154(7)
C10 0.0562(9) 0.0623(10) 0.0450(8) -0.0040(7) 0.0316(8) -0.0094(7)
C11 0.0473(8) 0.0543(9) 0.0485(8) -0.0068(7) 0.0270(7) -0.0001(7)
C12 0.0651(11) 0.0643(11) 0.0524(10) -0.0029(8) 0.0243(9) -0.0043(9)
C13 0.0748(13) 0.0924(15) 0.0486(10) -0.0038(10) 0.0185(9) -0.0008(11)
C14 0.0662(12) 0.0907(15) 0.0653(12) -0.0285(11) 0.0252(10) -0.0164(11)
C15 0.0678(11) 0.0688(11) 0.0771(13) -0.0241(10) 0.0414(10) -0.0183(9)
C16 0.0585(9) 0.0566(9) 0.0582(10) -0.0107(8) 0.0340(8) -0.0058(7)

loop_
_atom_type_symbol
_atom_type_description
_atom_type_scat_dispersion_real
_atom_type_scat_dispersion_imag
_atom_type_scat_source
C C 0.0033 0.0016 'International Tables Vol C Tables 4.2.6.8 and 6.1.1.4'
H H 0.0000 0.0000 'International Tables Vol C Tables 4.2.6.8 and 6.1.1.4'
O O 0.0106 0.0060 'International Tables Vol C Tables 4.2.6.8 and 6.1.1.4'

loop_
_geom_angle_atom_site_label_1
_geom_angle_atom_site_label_2
_geom_angle_atom_site_label_3
_geom_angle
_geom_angle_site_symmetry_1
_geom_angle_site_symmetry_3
_geom_angle_publ_flag
C3 O2 C3 120.71(16) 2 . ?
O1 C1 C2 122.20(9) . 2 ?
O1 C1 C2 122.19(9) . . ?
C2 C1 C2 115.61(17) 2 . ?
C3 C2 C1 119.84(13) . . ?
C3 C2 C5 121.01(13) . . ?
C1 C2 C5 119.14(13) . . ?
C2 C3 O2 121.89(13) . . ?
C2 C3 C4 127.70(14) . . ?
O2 C3 C4 110.36(13) . . ?
C3 C4 H4A 109.5 . . ?
C3 C4 H4B 109.5 . . ?
H4A C4 H4B 109.5 . . ?
C3 C4 H4C 109.5 . . ?
H4A C4 H4C 109.5 . . ?
H4B C4 H4C 109.5 . . ?
C6 C5 C10 117.75(13) . . ?
C6 C5 C2 120.92(13) . . ?
C10 C5 C2 121.32(13) . . ?
C7 C6 C5 121.24(14) . . ?
C7 C6 H6 119.4 . . ?
C5 C6 H6 119.4 . . ?
C6 C7 C8 121.22(14) . . ?
C6 C7 H7 119.4 . . ?
C8 C7 H7 119.4 . . ?
C7 C8 C9 117.19(14) . . ?
C7 C8 C11 121.67(13) . . ?
C9 C8 C11 121.12(13) . . ?
C10 C9 C8 121.60(14) . . ?
C10 C9 H9 119.2 . . ?
C8 C9 H9 119.2 . . ?
C9 C10 C5 120.95(14) . . ?
C9 C10 H10 119.5 . . ?
C5 C10 H10 119.5 . . ?
C12 C11 C16 117.88(15) . . ?
C12 C11 C8 120.84(15) . . ?
C16 C11 C8 121.22(14) . . ?
C13 C12 C11 120.81(18) . . ?
C13 C12 H12 119.6 . . ?
C11 C12 H12 119.6 . . ?
C14 C13 C12 120.33(19) . . ?
C14 C13 H13 119.8 . . ?
C12 C13 H13 119.8 . . ?
C13 C14 C15 119.60(18) . . ?
C13 C14 H14 120.2 . . ?
C15 C14 H14 120.2 . . ?
C14 C15 C16 120.38(18) . . ?
C14 C15 H15 119.8 . . ?
C16 C15 H15 119.8 . . ?
C15 C16 C11 120.96(17) . . ?
C15 C16 H16 119.5 . . ?
C11 C16 H16 119.5 . . ?

loop_
_geom_bond_atom_site_label_1
_geom_bond_atom_site_label_2
_geom_bond_distance
_geom_bond_site_symmetry_2
_geom_bond_publ_flag
O1 C1 1.227(3) . ?
O2 C3 1.3602(16) 2 ?
O2 C3 1.3603(16) . ?
C1 C2 1.4608(17) 2 ?
C1 C2 1.4608(17) . ?
C2 C3 1.344(2) . ?
C2 C5 1.4883(19) . ?
C3 C4 1.487(2) . ?
C4 H4A 0.9600 . ?
C4 H4B 0.9600 . ?
C4 H4C 0.9600 . ?
C5 C6 1.386(2) . ?
C5 C10 1.387(2) . ?
C6 C7 1.382(2) . ?
C6 H6 0.9300 . ?
C7 C8 1.389(2) . ?
C7 H7 0.9300 . ?
C8 C9 1.392(2) . ?
C8 C11 1.489(2) . ?
C9 C10 1.378(2) . ?
C9 H9 0.9300 . ?
C10 H10 0.9300 . ?
C11 C12 1.389(2) . ?
C11 C16 1.390(2) . ?
C12 C13 1.385(2) . ?
C12 H12 0.9300 . ?
C13 C14 1.372(3) . ?
C13 H13 0.9300 . ?
C14 C15 1.373(3) . ?
C14 H14 0.9300 . ?
C15 C16 1.379(2) . ?
C15 H15 0.9300 . ?
C16 H16 0.9300 . ?

loop_
_geom_torsion_atom_site_label_1
_geom_torsion_atom_site_label_2
_geom_torsion_atom_site_label_3
_geom_torsion_atom_site_label_4
_geom_torsion
_geom_torsion_site_symmetry_1
_geom_torsion_site_symmetry_2
_geom_torsion_site_symmetry_3
_geom_torsion_site_symmetry_4
_geom_torsion_publ_flag
O1 C1 C2 C3 -177.86(10) . . . . ?
C2 C1 C2 C3 2.13(10) 2 . . . ?
O1 C1 C2 C5 1.24(14) . . . . ?
C2 C1 C2 C5 -178.77(14) 2 . . . ?
C1 C2 C3 O2 -4.4(2) . . . . ?
C5 C2 C3 O2 176.54(11) . . . . ?
C1 C2 C3 C4 172.95(14) . . . . ?
C5 C2 C3 C4 -6.1(2) . . . . ?
C3 O2 C3 C2 2.28(11) 2 . . . ?
C3 O2 C3 C4 -175.46(15) 2 . . . ?
C3 C2 C5 C6 -62.3(2) . . . . ?
C1 C2 C5 C6 118.59(15) . . . . ?
C3 C2 C5 C10 118.88(17) . . . . ?
C1 C2 C5 C10 -60.21(18) . . . . ?
C10 C5 C6 C7 -1.8(2) . . . . ?
C2 C5 C6 C7 179.39(14) . . . . ?
C5 C6 C7 C8 0.1(2) . . . . ?
C6 C7 C8 C9 1.2(2) . . . . ?
C6 C7 C8 C11 -177.15(14) . . . . ?
C7 C8 C9 C10 -0.7(2) . . . . ?
C11 C8 C9 C10 177.63(15) . . . . ?
C8 C9 C10 C5 -1.0(3) . . . . ?
C6 C5 C10 C9 2.2(2) . . . . ?
C2 C5 C10 C9 -178.94(14) . . . . ?
C7 C8 C11 C12 32.5(2) . . . . ?
C9 C8 C11 C12 -145.74(17) . . . . ?
C7 C8 C11 C16 -150.37(16) . . . . ?
C9 C8 C11 C16 31.3(2) . . . . ?
C16 C11 C12 C13 -1.4(3) . . . . ?
C8 C11 C12 C13 175.79(16) . . . . ?
C11 C12 C13 C14 -0.3(3) . . . . ?
C12 C13 C14 C15 1.6(3) . . . . ?
C13 C14 C15 C16 -1.1(3) . . . . ?
C14 C15 C16 C11 -0.6(3) . . . . ?
C12 C11 C16 C15 1.8(2) . . . . ?
C8 C11 C16 C15 -175.33(15) . . . . ?
